data_4508127
loop_
_publ_author_name
'Gardinier, James R.'
'Tatlock, Heidi M.'
'Hewage, Jeewantha S.'
'Lindeman, Sergey V.'

_publ_section_title
;
 Cyclic versus Polymeric Supramolecular Architectures in Metal Complexes
 of Dinucleating Ligands: Silver(I) Trifluoromethanesulfonate Complexes of
 the Isomers of Bis(di(1H-pyrazolyl)methyl)-1,1&#x2032;-biphenyl.
;
_journal_issue 9
_journal_name_full 'Crystal Growth &amp; Design'
_journal_page_first 3864
_journal_paper_doi 10.1021/cg400466k
_journal_volume 13
_journal_year 2013
_chemical_absolute_configuration ad
_chemical_formula_moiety 'C52 H44 Ag2 N16, 2(C F3 O3 S), 0.5(C4 H10 O), 2(C2 H3 N)'
_chemical_formula_sum 'C60 H55 Ag2 F6 N18 O6.5 S2'
_chemical_formula_weight 1526.08
_chemical_name_systematic
;
 ? 
;
_space_group_crystal_system tetragonal
_space_group_IT_number 92
_space_group_name_Hall 'P 4abw 2nw'
_space_group_name_H-M_alt 'P 41 21 2'
_symmetry_space_group_name_Hall 'P 4abw 2nw'
_symmetry_space_group_name_H-M 'P 41 21 2'
_atom_sites_solution_hydrogens geom
_atom_sites_solution_primary direct
_atom_sites_solution_secondary difmap
_audit_creation_date 2012-08-30
_audit_creation_method
;
  Olex2 1.1
  (compiled 2011.11.01 svn.r2039, GUI svn.r3906)
;
_cell_angle_alpha 90.00
_cell_angle_beta 90.00
_cell_angle_gamma 90.00
_cell_formula_units_Z 4
_cell_length_a 14.34228(16)
_cell_length_b 14.34228(16)
_cell_length_c 32.9099(6)
_cell_measurement_reflns_used 13528
_cell_measurement_temperature 100.00(10)
_cell_measurement_theta_max 73.8077
_cell_measurement_theta_min 3.3586
_cell_volume 6769.60(16)
_computing_cell_refinement
;
CrysAlisPro, Agilent Technologies,
Version 1.171.35.21 (release 20-01-2012 CrysAlis171 .NET)
(compiled Jan 23 2012,18:06:46)
;
_computing_data_collection
;
CrysAlisPro, Agilent Technologies,
Version 1.171.35.21 (release 20-01-2012 CrysAlis171 .NET)
(compiled Jan 23 2012,18:06:46)
;
_computing_data_reduction
;
CrysAlisPro, Agilent Technologies,
Version 1.171.35.21 (release 20-01-2012 CrysAlis171 .NET)
(compiled Jan 23 2012,18:06:46)
;
_computing_molecular_graphics
;
O. V. Dolomanov, L. J. Bourhis, R. J. Gildea, J. A. K. Howard and H. Puschmann,
OLEX2: a complete structure solution, refinement and analysis program.
J. Appl. Cryst. (2009). 42, 339-341.
;
_computing_publication_material
;
O. V. Dolomanov, L. J. Bourhis, R. J. Gildea, J. A. K. Howard and H. Puschmann,
OLEX2: a complete structure solution, refinement and analysis program.
J. Appl. Cryst. (2009). 42, 339-341.
;
_computing_structure_refinement
;
olex2.refine (L.J. Bourhis, O.V. Dolomanov, R.J. Gildea, J.A.K. Howard,
H. Puschmann, in preparation, 2011)
;
_computing_structure_solution 'SHELXS-97 (Sheldrick, 2008)'
_diffrn_ambient_temperature 100.00(10)
_diffrn_detector_area_resol_mean 10.3756
_diffrn_measured_fraction_theta_full 1.000
_diffrn_measured_fraction_theta_max 0.992
_diffrn_measurement_details
;
  1 omega  -30.00   -5.00   1.0000    1.9600
omega____ theta____ kappa____ phi______ frames
    -      -40.6487   37.0000 -180.0000 25

  2 omega  -69.00   33.00   1.0000    1.9600
omega____ theta____ kappa____ phi______ frames
    -      -40.6487   57.0000   30.0000 102

  3 omega  124.00  177.00   1.0000    7.8400
omega____ theta____ kappa____ phi______ frames
    -      107.0378  125.0000   90.0000 53

  4 omega   33.00   73.00   1.0000    7.8400
omega____ theta____ kappa____ phi______ frames
    -      107.0378  -30.0000   60.0000 40

  5 omega   29.00   55.00   1.0000    7.8400
omega____ theta____ kappa____ phi______ frames
    -      107.0378  -30.0000 -180.0000 26

  6 omega   97.00  148.00   1.0000    7.8400
omega____ theta____ kappa____ phi______ frames
    -      107.0378  125.0000  150.0000 51

  7 omega   37.00   98.00   1.0000    7.8400
omega____ theta____ kappa____ phi______ frames
    -      107.0378  -45.0000 -150.0000 61

  8 omega -119.00   -7.00   1.0000    1.9600
omega____ theta____ kappa____ phi______ frames
    -      -40.6487  -77.0000   30.0000 112

  9 omega -117.00  -14.00   1.0000    1.9600
omega____ theta____ kappa____ phi______ frames
    -      -40.6487  -37.0000 -120.0000 103

 10 omega   32.00   98.00   1.0000    7.8400
omega____ theta____ kappa____ phi______ frames
    -      107.0378  -45.0000  120.0000 66

 11 omega   77.00  178.00   1.0000    7.8400
omega____ theta____ kappa____ phi______ frames
    -      107.0378   30.0000  120.0000 101

 12 omega   94.00  178.00   1.0000    7.8400
omega____ theta____ kappa____ phi______ frames
    -      107.0378  125.0000 -150.0000 84
;
_diffrn_measurement_device_type 'SuperNova, Dual, Cu at zero, Atlas'
_diffrn_measurement_method '\w scans'
_diffrn_orient_matrix_UB_11 0.0822996000
_diffrn_orient_matrix_UB_12 0.0058009000
_diffrn_orient_matrix_UB_13 -0.0299403000
_diffrn_orient_matrix_UB_21 0.0661987000
_diffrn_orient_matrix_UB_22 0.0225007000
_diffrn_orient_matrix_UB_23 0.0354508000
_diffrn_orient_matrix_UB_31 0.0187823000
_diffrn_orient_matrix_UB_32 -0.1050630000
_diffrn_orient_matrix_UB_33 0.0060087000
_diffrn_radiation_monochromator mirror
_diffrn_radiation_type 'Cu K\a'
_diffrn_radiation_wavelength 1.5418
_diffrn_reflns_av_R_equivalents 0.0371
_diffrn_reflns_av_unetI/netI 0.0237
_diffrn_reflns_limit_h_max 17
_diffrn_reflns_limit_h_min -17
_diffrn_reflns_limit_k_max 11
_diffrn_reflns_limit_k_min -16
_diffrn_reflns_limit_l_max 40
_diffrn_reflns_limit_l_min -40
_diffrn_reflns_number 32806
_diffrn_reflns_theta_full 72.00
_diffrn_reflns_theta_max 73.97
_diffrn_reflns_theta_min 3.36
_diffrn_source 'SuperNova (Cu) X-ray Source'
_exptl_absorpt_coefficient_mu 5.900
_exptl_absorpt_correction_T_max 0.381
_exptl_absorpt_correction_T_min 0.156
_exptl_absorpt_correction_type gaussian
_exptl_absorpt_process_details
;
CrysAlisPro, Agilent Technologies,
Version 1.171.35.21 (release 20-01-2012 CrysAlis171 .NET)
(compiled Jan 23 2012,18:06:46)
Numerical absorption correction based on gaussian integration over
            a multifaceted crystal model
;
_exptl_crystal_colour colourless
_exptl_crystal_colour_primary colourless
_exptl_crystal_density_diffrn 1.497
_exptl_crystal_density_method 'not measured'
_exptl_crystal_description block
_exptl_crystal_F_000 3092
_exptl_crystal_size_max 0.5483
_exptl_crystal_size_mid 0.3935
_exptl_crystal_size_min 0.2661
_refine_diff_density_max 0.733
_refine_diff_density_min -0.664
_refine_diff_density_rms 0.094
_refine_ls_abs_structure_details 'Flack H D (1983), Acta Cryst. A39, 876-881'
_refine_ls_abs_structure_Flack -0.009(10)
_refine_ls_extinction_coef 0.00059(6)
_refine_ls_extinction_expression Fc^*^=kFc[1+0.001xFc^2^\l^3^/sin(2\q)]^-1/4^
_refine_ls_extinction_method SHELXL
_refine_ls_goodness_of_fit_ref 1.065
_refine_ls_hydrogen_treatment constr
_refine_ls_matrix_type full
_refine_ls_number_parameters 464
_refine_ls_number_reflns 6769
_refine_ls_number_restraints 57
_refine_ls_restrained_S_all 1.077
_refine_ls_R_factor_all 0.0560
_refine_ls_R_factor_gt 0.0526
_refine_ls_shift/su_max 0.001
_refine_ls_shift/su_mean 0.000
_refine_ls_structure_factor_coef Fsqd
_refine_ls_weighting_details 'calc w=1/[\s^2^(Fo^2^)+(0.0794P)^2^+8.1609P] where P=(Fo^2^+2Fc^2^)/3'
_refine_ls_weighting_scheme calc
_refine_ls_wR_factor_gt 0.1431
_refine_ls_wR_factor_ref 0.1471
_reflns_number_gt 6323
_reflns_number_total 6769
_reflns_threshold_expression >2sigma(I)
_cod_data_source_file cg400466k_si_001.cif
_cod_data_source_block Ag(L34)OTf_5
_cod_original_cell_volume 6769.60(17)
_cod_original_formula_sum 'C60 H55 Ag2 F6 N18 O6.50 S2'
_cod_database_code 4508127
_chemical_oxdiff_formula 'C54 H44 O6 N16 F6 S2 Ag2'
_reflns_odcompleteness_completeness 99.92
_reflns_odcompleteness_iscentric 1
_reflns_odcompleteness_theta 66.97

loop_
_space_group_symop_id
_space_group_symop_operation_xyz
1 'x, y, z'
2 '-y+1/2, x+1/2, z+1/4'
3 '-x, -y, z+1/2'
4 'y+1/2, -x+1/2, z+3/4'
5 'x+1/2, -y+1/2, -z+3/4'
6 '-x+1/2, y+1/2, -z+1/4'
7 'y, x, -z'
8 '-y, -x, -z+1/2'

loop_
_atom_site_label
_atom_site_type_symbol
_atom_site_fract_x
_atom_site_fract_y
_atom_site_fract_z
_atom_site_U_iso_or_equiv
_atom_site_adp_type
_atom_site_occupancy
_atom_site_symmetry_multiplicity
_atom_site_calc_flag
_atom_site_refinement_flags
_atom_site_disorder_assembly
_atom_site_disorder_group
Ag1 Ag 0.26333(3) 0.11650(3) 0.619182(16) 0.06425(17) Uani 1 1 d . . .
N11 N 0.1484(3) 0.1315(3) 0.66859(12) 0.0551(11) Uani 1 1 d . . .
N12 N 0.0639(3) 0.0925(3) 0.66233(10) 0.0496(10) Uani 1 1 d . . .
N21 N 0.1781(3) -0.0059(3) 0.59625(12) 0.0437(8) Uani 1 1 d . . .
N22 N 0.0873(3) -0.0142(3) 0.60666(10) 0.0376(7) Uani 1 1 d . . .
N41 N 0.1042(3) 0.4148(3) 0.35906(12) 0.0498(10) Uani 1 1 d . . .
N42 N 0.1504(3) 0.4811(3) 0.37996(12) 0.0509(9) Uani 1 1 d . . .
N51 N 0.2396(3) 0.3118(2) 0.41838(11) 0.0402(8) Uani 1 1 d . . .
N52 N 0.2503(3) 0.4029(3) 0.42798(10) 0.0413(8) Uani 1 1 d . . .
C1 C 0.0214(3) 0.2932(3) 0.53632(12) 0.0390(9) Uani 1 1 d . . .
C2 C 0.0469(4) 0.2058(3) 0.52408(13) 0.0455(10) Uani 1 1 d . . .
H2 H 0.0617 0.1953 0.4963 0.055 Uiso 1 1 calc R . .
C3 C 0.0516(3) 0.1323(4) 0.55128(13) 0.0456(10) Uani 1 1 d . . .
H3 H 0.0666 0.0716 0.5417 0.055 Uiso 1 1 calc R . .
C4 C 0.0347(3) 0.1465(3) 0.59242(12) 0.0375(9) Uani 1 1 d . . .
C5 C 0.0115(4) 0.2369(4) 0.60527(13) 0.0461(10) Uani 1 1 d . . .
H5 H 0.0012 0.2485 0.6333 0.055 Uiso 1 1 calc R . .
C6 C 0.0036(4) 0.3090(4) 0.57787(13) 0.0460(10) Uani 1 1 d . . .
H6 H -0.0139 0.3694 0.5870 0.055 Uiso 1 1 calc R . .
C7 C 0.0339(3) 0.0647(3) 0.62205(11) 0.0387(9) Uani 1 1 d . . .
H7 H -0.0323 0.0436 0.6245 0.046 Uiso 1 1 calc R . .
C11 C 0.1501(7) 0.1564(5) 0.70749(18) 0.082(2) Uani 1 1 d . . .
H11 H 0.2012 0.1854 0.7208 0.098 Uiso 1 1 calc R . .
C12 C 0.0654(7) 0.1335(5) 0.72595(17) 0.086(2) Uani 1 1 d . . .
H12 H 0.0486 0.1437 0.7535 0.103 Uiso 1 1 calc R . .
C13 C 0.0113(5) 0.0933(5) 0.69620(14) 0.0675(17) Uani 1 1 d . . .
H13 H -0.0506 0.0707 0.6990 0.081 Uiso 1 1 calc R . .
C21 C 0.2008(4) -0.0884(3) 0.58017(15) 0.0493(11) Uani 1 1 d . . .
H21 H 0.2611 -0.1037 0.5703 0.059 Uiso 1 1 calc R . .
C22 C 0.1259(4) -0.1485(4) 0.57975(15) 0.0521(12) Uani 1 1 d . . .
H22 H 0.1244 -0.2105 0.5696 0.063 Uiso 1 1 calc R . .
C23 C 0.0535(3) -0.0995(3) 0.59717(12) 0.0448(10) Uani 1 1 d . . .
H23 H -0.0082 -0.1215 0.6016 0.054 Uiso 1 1 calc R . .
C31 C 0.0162(3) 0.3679(3) 0.50522(12) 0.0440(10) Uani 1 1 d . . .
C32 C 0.0931(3) 0.3824(3) 0.47986(13) 0.0420(9) Uani 1 1 d . . .
H32 H 0.1488 0.3482 0.4844 0.050 Uiso 1 1 calc R . .
C33 C 0.0894(4) 0.4458(3) 0.44827(14) 0.0505(12) Uani 1 1 d . . .
C34 C 0.0064(5) 0.4944(5) 0.44097(18) 0.079(2) Uani 1 1 d . . .
H34 H 0.0023 0.5370 0.4190 0.095 Uiso 1 1 calc R . .
C35 C -0.0695(5) 0.4799(5) 0.46606(19) 0.080(2) Uani 1 1 d . . .
H35 H -0.1260 0.5125 0.4609 0.096 Uiso 1 1 calc R . .
C36 C -0.0648(4) 0.4190(5) 0.49852(16) 0.0645(16) Uani 1 1 d . . .
H36 H -0.1167 0.4121 0.5162 0.077 Uiso 1 1 calc R . .
C37 C 0.1744(4) 0.4687(3) 0.42291(14) 0.0485(11) Uani 1 1 d . . .
H37 H 0.1979 0.5303 0.4328 0.058 Uiso 1 1 calc R . .
C41 C 0.0892(5) 0.4528(5) 0.32251(18) 0.0745(18) Uani 1 1 d . . .
H41 H 0.0554 0.4234 0.3012 0.089 Uiso 1 1 calc R . .
C42 C 0.1281(9) 0.5384(7) 0.3198(3) 0.132(5) Uani 1 1 d . . .
H42 H 0.1309 0.5769 0.2963 0.158 Uiso 1 1 calc R . .
C43 C 0.1629(8) 0.5589(6) 0.3575(3) 0.113(3) Uani 1 1 d . . .
H43 H 0.1902 0.6160 0.3661 0.135 Uiso 1 1 calc R . .
C51 C 0.3204(3) 0.2719(3) 0.42837(13) 0.0425(10) Uani 1 1 d . . .
H51 H 0.3341 0.2077 0.4246 0.051 Uiso 1 1 calc R . .
C52 C 0.3819(4) 0.3363(4) 0.44503(14) 0.0532(12) Uani 1 1 d . . .
H52 H 0.4431 0.3250 0.4549 0.064 Uiso 1 1 calc R . .
C53 C 0.3352(4) 0.4198(4) 0.44409(13) 0.0528(12) Uani 1 1 d . . .
H53 H 0.3582 0.4784 0.4531 0.063 Uiso 1 1 calc R . .
S1A S 0.0918(8) 0.2015(7) 0.8455(3) 0.0726(12) Uani 0.565(5) 1 d PDU A 1
F1A F 0.0812(13) 0.3363(8) 0.8951(5) 0.183(5) Uani 0.565(5) 1 d PDU A 1
F2A F 0.2209(9) 0.2764(7) 0.8900(3) 0.133(3) Uani 0.565(5) 1 d PDU A 1
F3A F 0.1263(13) 0.1919(10) 0.9231(3) 0.164(5) Uani 0.565(5) 1 d PDU A 1
O1A O 0.108(2) 0.2726(13) 0.8153(5) 0.132(6) Uani 0.565(5) 1 d PDU A 1
O2A O 0.1342(11) 0.1214(7) 0.8370(3) 0.102(3) Uani 0.565(5) 1 d PDU A 1
O3A O -0.0087(10) 0.1874(9) 0.8533(5) 0.128(3) Uani 0.565(5) 1 d PDU A 1
C61A C 0.1323(15) 0.2526(9) 0.8896(5) 0.108(3) Uani 0.565(5) 1 d PDU A 1
S1B S 0.1053(11) 0.1969(9) 0.8406(4) 0.0726(12) Uani 0.435(5) 1 d PDU A 2
F1B F 0.0077(13) 0.3331(10) 0.8695(6) 0.183(5) Uani 0.435(5) 1 d PDU A 2
F2B F 0.1473(13) 0.3260(10) 0.8924(5) 0.133(3) Uani 0.435(5) 1 d PDU A 2
F3B F 0.0514(17) 0.2193(13) 0.9132(5) 0.164(5) Uani 0.435(5) 1 d PDU A 2
O1B O 0.134(3) 0.2552(18) 0.8076(7) 0.132(6) Uani 0.435(5) 1 d PDU A 2
O2B O 0.1760(13) 0.1390(10) 0.8521(4) 0.102(3) Uani 0.435(5) 1 d PDU A 2
O3B O 0.0226(14) 0.1407(12) 0.8342(6) 0.128(3) Uani 0.435(5) 1 d PDU A 2
C61B C 0.0782(16) 0.2723(11) 0.8787(6) 0.108(3) Uani 0.435(5) 1 d PDU A 2
O4B O 0.6855(14) 0.2912(14) 0.7508(9) 0.075(5) Uiso 0.25 1 d P B -1
C81 C 0.779(2) 0.262(2) 0.7561(11) 0.090(9) Uiso 0.25 1 d P B -1
H81a H 0.7979 0.2710 0.7848 0.107 Uiso 0.25 1 calc PR B -1
H81b H 0.8207 0.2998 0.7387 0.107 Uiso 0.25 1 calc PR B -1
C82 C 0.786(2) 0.166(2) 0.7454(11) 0.096(9) Uiso 0.25 1 d P B -1
H82a H 0.8197 0.1600 0.7195 0.144 Uiso 0.25 1 calc PR B -1
H82b H 0.7237 0.1391 0.7426 0.144 Uiso 0.25 1 calc PR B -1
H82c H 0.8204 0.1323 0.7666 0.144 Uiso 0.25 1 calc PR B -1
C83 C 0.669(2) 0.383(2) 0.7620(9) 0.080(7) Uiso 0.25 1 d P B -1
H83a H 0.7100 0.4258 0.7463 0.097 Uiso 0.25 1 calc PR B -1
H83b H 0.6821 0.3921 0.7913 0.097 Uiso 0.25 1 calc PR B -1
C84 C 0.5676(15) 0.4032(15) 0.7528(8) 0.061(6) Uiso 0.25 1 d P B -1
H84a H 0.5592 0.4104 0.7235 0.091 Uiso 0.25 1 calc PR B -1
H84b H 0.5487 0.4609 0.7666 0.091 Uiso 0.25 1 calc PR B -1
H84c H 0.5291 0.3514 0.7626 0.091 Uiso 0.25 1 calc PR B -1
N9 N 0.3453(5) 0.1520(5) 0.76617(19) 0.0834(17) Uani 1 1 d . . .
C71 C 0.3505(5) 0.2193(5) 0.7817(2) 0.0725(17) Uani 1 1 d . . .
C72 C 0.3532(10) 0.3051(7) 0.8037(5) 0.162(6) Uani 1 1 d . . .
H72a H 0.3604 0.2921 0.8327 0.243 Uiso 1 1 calc R . .
H72b H 0.2951 0.3395 0.7991 0.243 Uiso 1 1 calc R . .
H72c H 0.4061 0.3426 0.7942 0.243 Uiso 1 1 calc R . .

loop_
_atom_site_aniso_label
_atom_site_aniso_U_11
_atom_site_aniso_U_22
_atom_site_aniso_U_33
_atom_site_aniso_U_23
_atom_site_aniso_U_13
_atom_site_aniso_U_12
Ag1 0.0419(2) 0.0535(3) 0.0973(3) 0.0093(2) -0.00388(19) -0.01023(16)
N11 0.064(3) 0.063(3) 0.0385(18) 0.0024(18) -0.0085(18) -0.006(2)
N12 0.059(3) 0.062(3) 0.0275(16) 0.0059(16) 0.0040(16) -0.0046(19)
N21 0.039(2) 0.0392(19) 0.053(2) 0.0050(16) -0.0013(15) -0.0047(15)
N22 0.0376(18) 0.0405(19) 0.0349(15) 0.0065(13) 0.0016(13) -0.0082(14)
N41 0.060(3) 0.043(2) 0.047(2) 0.0099(16) 0.0054(18) 0.0116(18)
N42 0.069(3) 0.038(2) 0.0461(19) 0.0150(17) 0.0104(19) 0.0079(17)
N51 0.0393(19) 0.0327(17) 0.0486(18) 0.0020(14) 0.0075(16) -0.0017(15)
N52 0.047(2) 0.0377(19) 0.0395(16) 0.0023(14) 0.0102(14) -0.0045(15)
C1 0.035(2) 0.049(2) 0.0328(18) 0.0008(17) 0.0069(16) 0.0117(17)
C2 0.052(3) 0.052(3) 0.0325(18) 0.0002(18) 0.0089(18) 0.010(2)
C3 0.048(3) 0.053(3) 0.037(2) -0.0035(19) 0.0093(18) 0.005(2)
C4 0.0305(19) 0.050(2) 0.0323(18) 0.0040(16) 0.0080(15) 0.0071(17)
C5 0.050(3) 0.056(3) 0.0323(18) -0.0033(18) 0.0053(17) -0.002(2)
C6 0.053(3) 0.048(3) 0.037(2) -0.0014(18) 0.0077(19) 0.008(2)
C7 0.038(2) 0.050(2) 0.0282(17) 0.0040(17) 0.0004(16) -0.0003(17)
C11 0.138(7) 0.063(4) 0.044(3) 0.001(3) -0.026(4) -0.010(4)
C12 0.146(7) 0.078(4) 0.034(2) 0.000(3) 0.009(3) -0.022(4)
C13 0.088(4) 0.083(4) 0.032(2) 0.004(2) 0.015(2) -0.013(3)
C21 0.054(3) 0.042(3) 0.051(2) 0.007(2) 0.001(2) 0.008(2)
C22 0.069(3) 0.042(2) 0.046(2) 0.0054(19) -0.013(2) -0.008(2)
C23 0.048(3) 0.052(3) 0.0346(18) 0.0070(18) -0.0045(18) -0.014(2)
C31 0.045(2) 0.048(3) 0.0394(19) 0.0010(18) 0.0089(17) 0.0177(19)
C32 0.046(2) 0.035(2) 0.045(2) 0.0001(17) 0.0110(18) 0.0129(18)
C33 0.067(3) 0.040(2) 0.044(2) 0.0079(19) 0.013(2) 0.020(2)
C34 0.098(5) 0.078(4) 0.061(3) 0.026(3) 0.027(3) 0.057(4)
C35 0.076(4) 0.094(5) 0.070(3) 0.028(3) 0.022(3) 0.055(4)
C36 0.057(3) 0.086(4) 0.051(2) 0.015(3) 0.019(2) 0.036(3)
C37 0.067(3) 0.030(2) 0.048(2) -0.0001(18) 0.015(2) 0.004(2)
C41 0.087(5) 0.083(5) 0.053(3) 0.016(3) 0.004(3) 0.014(4)
C42 0.216(13) 0.106(7) 0.074(5) 0.057(5) -0.025(6) -0.049(8)
C43 0.175(10) 0.058(4) 0.104(6) 0.042(4) -0.001(6) -0.023(5)
C51 0.041(2) 0.045(2) 0.042(2) 0.0066(18) 0.0098(17) 0.0003(19)
C52 0.051(3) 0.068(3) 0.041(2) 0.012(2) -0.002(2) -0.006(3)
C53 0.073(3) 0.053(3) 0.033(2) 0.0009(19) 0.010(2) -0.019(2)
S1A 0.119(3) 0.0318(10) 0.067(2) 0.0048(11) -0.0013(19) -0.0037(15)
F1A 0.229(11) 0.108(6) 0.212(10) -0.092(6) -0.056(8) 0.107(8)
F2A 0.182(8) 0.080(5) 0.138(6) -0.026(4) -0.043(6) 0.007(5)
F3A 0.257(18) 0.144(8) 0.092(5) -0.009(4) 0.033(8) 0.010(8)
O1A 0.231(15) 0.071(7) 0.094(6) 0.039(6) -0.015(6) -0.033(8)
O2A 0.192(9) 0.044(4) 0.070(7) 0.003(4) 0.027(5) 0.023(6)
O3A 0.164(7) 0.078(8) 0.143(10) 0.008(5) -0.014(6) -0.034(5)
C61A 0.156(9) 0.064(6) 0.105(6) -0.024(4) -0.009(6) 0.029(5)
S1B 0.119(3) 0.0318(10) 0.067(2) 0.0048(11) -0.0013(19) -0.0037(15)
F1B 0.229(11) 0.108(6) 0.212(10) -0.092(6) -0.056(8) 0.107(8)
F2B 0.182(8) 0.080(5) 0.138(6) -0.026(4) -0.043(6) 0.007(5)
F3B 0.257(18) 0.144(8) 0.092(5) -0.009(4) 0.033(8) 0.010(8)
O1B 0.231(15) 0.071(7) 0.094(6) 0.039(6) -0.015(6) -0.033(8)
O2B 0.192(9) 0.044(4) 0.070(7) 0.003(4) 0.027(5) 0.023(6)
O3B 0.164(7) 0.078(8) 0.143(10) 0.008(5) -0.014(6) -0.034(5)
C61B 0.156(9) 0.064(6) 0.105(6) -0.024(4) -0.009(6) 0.029(5)
N9 0.102(5) 0.069(4) 0.079(4) 0.004(3) 0.005(3) 0.003(3)
C71 0.093(5) 0.054(4) 0.071(4) 0.012(3) -0.006(3) 0.010(3)
C72 0.168(13) 0.067(6) 0.250(17) -0.042(8) -0.043(11) 0.007(7)

loop_
_atom_type_symbol
_atom_type_description
_atom_type_scat_dispersion_real
_atom_type_scat_dispersion_imag
_atom_type_scat_source
C C 0.0181 0.0091 'International Tables Vol C Tables 4.2.6.8 and 6.1.1.4'
H H 0.0000 0.0000 'International Tables Vol C Tables 4.2.6.8 and 6.1.1.4'
Ag Ag 0.1306 4.2820 'International Tables Vol C Tables 4.2.6.8 and 6.1.1.4'
F F 0.0727 0.0534 'International Tables Vol C Tables 4.2.6.8 and 6.1.1.4'
N N 0.0311 0.0180 'International Tables Vol C Tables 4.2.6.8 and 6.1.1.4'
O O 0.0492 0.0322 'International Tables Vol C Tables 4.2.6.8 and 6.1.1.4'
S S 0.3331 0.5567 'International Tables Vol C Tables 4.2.6.8 and 6.1.1.4'

loop_
_exptl_crystal_face_index_h
_exptl_crystal_face_index_k
_exptl_crystal_face_index_l
_exptl_crystal_face_perp_dist
_exptl_oxdiff_crystal_face_indexfrac_h
_exptl_oxdiff_crystal_face_indexfrac_k
_exptl_oxdiff_crystal_face_indexfrac_l
_exptl_oxdiff_crystal_face_x
_exptl_oxdiff_crystal_face_y
_exptl_oxdiff_crystal_face_z
9 3 4 0.1345 9.0002 3.0003 4.0015 0.6383 0.8052 -0.1221
-9 -3 -4 0.1345 -9.0002 -3.0003 -4.0015 -0.6383 -0.8052 0.1221
-1 -9 8 0.1920 -1.0005 -9.0011 7.9959 -0.3740 0.0147 0.9749
3 8 -10 0.2018 3.0005 8.0011 -9.9955 0.5926 0.0243 -0.8443
-4 3 17 0.2343 -4.0003 2.9998 16.9972 -0.8207 0.4052 -0.2882
4 -3 -17 0.2343 4.0003 -2.9998 -16.9972 0.8207 -0.4052 0.2882
9 1 7 0.1282 9.0001 1.0001 7.0004 0.5369 0.8665 0.1060
-7 5 -7 0.2017 -6.9998 5.0005 -6.9984 -0.3375 -0.5990 -0.6989
-6 7 2 0.1341 -5.9999 7.0005 2.0007 -0.5131 -0.1687 -0.8362
9 0 -8 0.1484 9.0003 0.0003 -7.9972 0.9802 0.3123 0.1210
-1 -8 -9 0.2060 -1.0001 -8.0006 -9.0008 0.1408 -0.5653 0.7677
-3 -3 -19 0.2230 -2.9998 -2.9999 -18.9979 0.3045 -0.9396 0.1447
1 4 19 0.2244 0.9998 3.9999 18.9979 -0.4633 0.8297 -0.2873
-9 -2 2 0.1251 -9.0003 -2.0004 1.9977 -0.8121 -0.5700 0.0531
9 3 -2 0.1342 9.0003 3.0005 -1.9974 0.8179 0.5925 -0.1582
-3 8 -7 0.1721 -2.9997 8.0009 -6.9970 0.0090 -0.2666 -0.9390
-6 -7 -2 0.1751 -6.0003 -7.0007 -2.0025 -0.4745 -0.6257 0.6108
-3 8 10 0.1734 -3.0000 8.0005 10.0000 -0.4999 0.3359 -0.8368
2 -9 3 0.2136 1.9997 -9.0009 2.9973 0.0226 0.0361 1.0012
3 -7 12 0.2173 2.9996 -7.0009 11.9964 -0.1529 0.4663 0.8640
-1 9 -2 0.1822 -0.9997 9.0009 -1.9973 0.0297 0.0655 -0.9764
-6 -1 -16 0.2029 -5.9999 -0.9998 -15.9984 -0.0206 -0.9868 -0.1038
-9 -4 0 0.1296 -9.0003 -4.0005 -0.0025 -0.7639 -0.6859 0.2512

loop_
_geom_angle_atom_site_label_1
_geom_angle_atom_site_label_2
_geom_angle_atom_site_label_3
_geom_angle
_geom_angle_site_symmetry_1
_geom_angle_site_symmetry_3
N21 Ag1 N11 85.53(15) . .
N21 Ag1 N41 123.69(15) . 7_556
N41 Ag1 N11 117.41(14) 7_556 .
N51 Ag1 N11 121.81(16) 7_556 .
N51 Ag1 N21 125.96(13) 7_556 .
N51 Ag1 N41 86.54(15) 7_556 7_556
N12 N11 Ag1 119.4(3) . .
C11 N11 Ag1 133.2(5) . .
C11 N11 N12 106.0(5) . .
N11 N12 C7 121.3(4) . .
C13 N12 N11 111.9(4) . .
C13 N12 C7 126.4(5) . .
N22 N21 Ag1 120.2(3) . .
C21 N21 Ag1 133.3(3) . .
C21 N21 N22 104.9(4) . .
N21 N22 C7 121.7(4) . .
N21 N22 C23 111.5(4) . .
C23 N22 C7 126.5(4) . .
N42 N41 Ag1 118.1(3) . 7_556
C41 N41 Ag1 132.7(4) . 7_556
C41 N41 N42 104.5(5) . .
N41 N42 C37 121.5(4) . .
N41 N42 C43 111.7(6) . .
C43 N42 C37 126.7(6) . .
N52 N51 Ag1 120.8(3) . 7_556
C51 N51 Ag1 132.9(3) . 7_556
C51 N51 N52 105.0(4) . .
N51 N52 C37 121.2(4) . .
C53 N52 N51 111.6(4) . .
C53 N52 C37 127.2(4) . .
C2 C1 C6 118.8(4) . .
C2 C1 C31 118.2(4) . .
C6 C1 C31 123.0(4) . .
C1 C2 H2 119.3 . .
C1 C2 C3 121.4(4) . .
C3 C2 H2 119.3 . .
C2 C3 H3 119.7 . .
C2 C3 C4 120.6(4) . .
C4 C3 H3 119.7 . .
C3 C4 C5 118.1(4) . .
C3 C4 C7 120.7(4) . .
C5 C4 C7 121.1(4) . .
C4 C5 H5 119.5 . .
C6 C5 C4 121.1(4) . .
C6 C5 H5 119.5 . .
C1 C6 H6 120.0 . .
C5 C6 C1 120.0(4) . .
C5 C6 H6 120.0 . .
N12 C7 N22 112.1(4) . .
N12 C7 C4 111.8(4) . .
N12 C7 H7 106.9 . .
N22 C7 C4 111.8(3) . .
N22 C7 H7 106.9 . .
C4 C7 H7 106.9 . .
N11 C11 H11 125.1 . .
N11 C11 C12 109.9(6) . .
C12 C11 H11 125.1 . .
C11 C12 H12 126.9 . .
C13 C12 C11 106.2(5) . .
C13 C12 H12 126.9 . .
N12 C13 C12 106.1(6) . .
N12 C13 H13 127.0 . .
C12 C13 H13 127.0 . .
N21 C21 H21 124.2 . .
N21 C21 C22 111.6(5) . .
C22 C21 H21 124.2 . .
C21 C22 H22 127.3 . .
C21 C22 C23 105.3(4) . .
C23 C22 H22 127.3 . .
N22 C23 C22 106.7(4) . .
N22 C23 H23 126.7 . .
C22 C23 H23 126.7 . .
C32 C31 C1 118.7(4) . .
C36 C31 C1 122.1(4) . .
C36 C31 C32 119.0(4) . .
C31 C32 H32 119.5 . .
C33 C32 C31 121.1(4) . .
C33 C32 H32 119.5 . .
C32 C33 C34 119.3(5) . .
C32 C33 C37 121.8(5) . .
C34 C33 C37 118.8(5) . .
C33 C34 H34 120.3 . .
C35 C34 C33 119.5(5) . .
C35 C34 H34 120.3 . .
C34 C35 H35 119.4 . .
C36 C35 C34 121.2(5) . .
C36 C35 H35 119.4 . .
C31 C36 H36 120.1 . .
C35 C36 C31 119.8(5) . .
C35 C36 H36 120.1 . .
N42 C37 C33 111.7(5) . .
N42 C37 H37 106.6 . .
N52 C37 N42 111.5(4) . .
N52 C37 C33 113.5(4) . .
N52 C37 H37 106.6 . .
C33 C37 H37 106.6 . .
N41 C41 H41 124.3 . .
N41 C41 C42 111.3(7) . .
C42 C41 H41 124.3 . .
C41 C42 H42 126.7 . .
C41 C42 C43 106.5(6) . .
C43 C42 H42 126.7 . .
N42 C43 C42 105.7(8) . .
N42 C43 H43 127.1 . .
C42 C43 H43 127.1 . .
N51 C51 H51 124.4 . .
N51 C51 C52 111.3(5) . .
C52 C51 H51 124.4 . .
C51 C52 H52 127.4 . .
C53 C52 C51 105.2(5) . .
C53 C52 H52 127.4 . .
N52 C53 C52 106.9(5) . .
N52 C53 H53 126.5 . .
C52 C53 H53 126.5 . .
O1A S1A O3A 112.1(13) . .
O1A S1A C61A 103.0(11) . .
O2A S1A O1A 113.1(11) . .
O2A S1A O3A 111.4(10) . .
O2A S1A C61A 112.9(10) . .
O3A S1A C61A 103.8(10) . .
F1A C61A S1A 107.0(14) . .
F2A C61A S1A 116.2(13) . .
F2A C61A F1A 106.2(13) . .
F2A C61A F3A 102.2(15) . .
F3A C61A S1A 112.1(11) . .
F3A C61A F1A 113.1(15) . .
O1B S1B O3B 116.6(16) . .
O1B S1B C61B 104.6(13) . .
O2B S1B O1B 110.8(16) . .
O2B S1B O3B 108.1(13) . .
O2B S1B C61B 110.6(12) . .
O3B S1B C61B 105.9(13) . .
F1B C61B S1B 114.3(15) . .
F1B C61B F3B 108.6(18) . .
F2B C61B S1B 116.6(16) . .
F2B C61B F1B 104.8(14) . .
F2B C61B F3B 103.8(18) . .
F3B C61B S1B 108.1(12) . .
C83 O4B C81 114(2) . .
O4B C81 H81a 109.9 . .
O4B C81 H81b 109.9 . .
O4B C81 C82 109(3) . .
H81a C81 H81b 108.3 . .
C82 C81 H81a 109.9 . .
C82 C81 H81b 109.9 . .
O4B C83 H83a 110.4 . .
O4B C83 H83b 110.4 . .
O4B C83 C84 107(2) . .
H83a C83 H83b 108.6 . .
C84 C83 H83a 110.4 . .
C84 C83 H83b 110.4 . .
N9 C71 C72 176.6(11) . .
C71 C72 H72a 109.5 . .
C71 C72 H72b 109.5 . .
C71 C72 H72c 109.5 . .
H72a C72 H72b 109.5 . .
H72a C72 H72c 109.5 . .
H72b C72 H72c 109.5 . .

loop_
_geom_bond_atom_site_label_1
_geom_bond_atom_site_label_2
_geom_bond_distance
_geom_bond_site_symmetry_2
Ag1 N11 2.326(5) .
Ag1 N21 2.268(4) .
Ag1 N41 2.294(4) 7_556
Ag1 N51 2.265(4) 7_556
N11 C11 1.329(7) .
N12 N11 1.350(6) .
N12 C7 1.449(5) .
N12 C13 1.346(6) .
N21 C21 1.336(7) .
N22 N21 1.352(5) .
N22 C7 1.457(6) .
N22 C23 1.353(6) .
N41 Ag1 2.294(4) 7_556
N41 C41 1.338(7) .
N42 N41 1.348(6) .
N42 C37 1.465(6) .
N42 C43 1.351(7) .
N51 Ag1 2.265(4) 7_556
N51 C51 1.333(6) .
N52 N51 1.352(5) .
N52 C37 1.451(6) .
N52 C53 1.351(7) .
C1 C6 1.409(6) .
C1 C31 1.483(6) .
C2 C1 1.366(7) .
C2 H2 0.9500 .
C3 C2 1.385(7) .
C3 H3 0.9500 .
C4 C3 1.391(6) .
C4 C5 1.403(7) .
C5 H5 0.9500 .
C6 C5 1.377(7) .
C6 H6 0.9500 .
C7 C4 1.526(6) .
C7 H7 1.0000 .
C11 H11 0.9500 .
C12 C11 1.396(12) .
C12 H12 0.9500 .
C13 C12 1.376(10) .
C13 H13 0.9500 .
C21 H21 0.9500 .
C22 C21 1.378(8) .
C22 H22 0.9500 .
C23 C22 1.379(8) .
C23 H23 0.9500 .
C31 C32 1.399(6) .
C31 C36 1.391(6) .
C32 H32 0.9500 .
C32 C33 1.382(6) .
C33 C34 1.400(8) .
C33 C37 1.514(7) .
C34 H34 0.9500 .
C34 C35 1.382(9) .
C35 H35 0.9500 .
C35 C36 1.382(8) .
C36 H36 0.9500 .
C37 H37 1.0000 .
C41 H41 0.9500 .
C42 C41 1.353(12) .
C42 H42 0.9500 .
C43 C42 1.370(13) .
C43 H43 0.9500 .
C51 H51 0.9500 .
C52 C51 1.391(7) .
C52 H52 0.9500 .
C53 C52 1.373(8) .
C53 H53 0.9500 .
S1A O1A 1.441(10) .
S1A O2A 1.330(10) .
S1A O3A 1.479(14) .
S1A C61A 1.728(15) .
C61A F1A 1.419(17) .
C61A F2A 1.32(2) .
C61A F3A 1.405(17) .
S1B O1B 1.432(12) .
S1B O2B 1.363(14) .
S1B O3B 1.449(15) .
S1B C61B 1.700(16) .
C61B F1B 1.37(2) .
C61B F2B 1.33(2) .
C61B F3B 1.421(19) .
O4B C81 1.41(4) .
O4B C83 1.39(4) .
C81 H81a 0.9900 .
C81 H81b 0.9900 .
C82 C81 1.43(4) .
C82 H82a 0.9800 .
C82 H82b 0.9800 .
C82 H82c 0.9800 .
C83 H83a 0.9900 .
C83 H83b 0.9900 .
C83 C84 1.52(4) .
C84 H84a 0.9800 .
C84 H84b 0.9800 .
C84 H84c 0.9800 .
N9 C71 1.095(9) .
C71 C72 1.427(13) .
C72 H72a 0.9800 .
C72 H72b 0.9800 .
C72 H72c 0.9800 .

loop_
_geom_torsion_atom_site_label_1
_geom_torsion_atom_site_label_2
_geom_torsion_atom_site_label_3
_geom_torsion_atom_site_label_4
_geom_torsion
_geom_torsion_site_symmetry_1
_geom_torsion_site_symmetry_4
Ag1 N11 C11 C12 -166.4(5) . .
Ag1 N21 C21 C22 165.6(3) . .
Ag1 N41 C41 C42 -151.7(7) 7_556 .
Ag1 N51 C51 C52 167.6(3) 7_556 .
N11 Ag1 N21 N22 19.4(3) . .
N11 Ag1 N21 C21 -143.7(4) . .
N11 N12 C7 N22 68.4(6) . .
N11 N12 C7 C4 -58.0(6) . .
N11 N12 C13 C12 -1.0(8) . .
N12 N11 C11 C12 -0.5(8) . .
N12 C7 C4 C3 149.7(4) . .
N12 C7 C4 C5 -35.1(6) . .
N12 C13 C12 C11 0.7(8) . .
N21 Ag1 N11 N12 -19.9(4) . .
N21 Ag1 N11 C11 144.5(6) . .
N21 N22 C7 N12 -69.5(5) . .
N21 N22 C7 C4 56.9(5) . .
N21 N22 C23 C22 -0.1(5) . .
N22 N21 C21 C22 0.7(5) . .
N22 C7 C4 C3 23.1(6) . .
N22 C7 C4 C5 -161.6(4) . .
N22 C23 C22 C21 0.5(5) . .
N41 Ag1 N11 N12 -145.8(4) 7_556 .
N41 Ag1 N11 C11 18.7(6) 7_556 .
N41 Ag1 N21 N22 139.6(3) 7_556 .
N41 Ag1 N21 C21 -23.5(5) 7_556 .
N41 N42 C37 N52 73.7(6) . .
N41 N42 C37 C33 -54.5(6) . .
N41 N42 C43 C42 -3.9(12) . .
N42 N41 C41 C42 2.7(9) . .
N42 C43 C42 C41 5.3(14) . .
N51 Ag1 N11 N12 110.2(4) 7_556 .
N51 Ag1 N11 C11 -85.3(6) 7_556 .
N51 Ag1 N21 N22 -107.2(3) 7_556 .
N51 Ag1 N21 C21 89.7(4) 7_556 .
N51 N52 C37 N42 -66.0(5) . .
N51 N52 C37 C33 61.1(5) . .
N51 N52 C53 C52 0.0(5) . .
N52 N51 C51 C52 1.2(5) . .
N52 C53 C52 C51 0.7(5) . .
C1 C6 C5 C4 -1.8(8) . .
C1 C31 C32 C33 174.7(5) . .
C1 C31 C36 C35 -172.3(6) . .
C2 C1 C6 C5 -0.4(8) . .
C2 C1 C31 C32 -51.9(7) . .
C2 C1 C31 C36 123.3(6) . .
C3 C2 C1 C6 2.8(8) . .
C3 C2 C1 C31 -178.9(5) . .
C3 C4 C5 C6 1.6(7) . .
C4 C3 C2 C1 -3.1(8) . .
C5 C4 C3 C2 0.9(7) . .
C6 C1 C31 C32 126.3(5) . .
C6 C1 C31 C36 -58.5(8) . .
C7 N12 N11 Ag1 -17.5(6) . .
C7 N12 N11 C11 174.2(5) . .
C7 N12 C13 C12 -173.9(6) . .
C7 N22 N21 Ag1 18.3(5) . .
C7 N22 N21 C21 -174.4(4) . .
C7 N22 C23 C22 173.6(4) . .
C7 C4 C3 C2 176.2(4) . .
C7 C4 C5 C6 -173.8(4) . .
C13 N12 N11 Ag1 169.2(4) . .
C13 N12 N11 C11 1.0(7) . .
C13 N12 C7 N22 -119.4(6) . .
C13 N12 C7 C4 114.2(6) . .
C13 C12 C11 N11 -0.1(9) . .
C23 N22 N21 Ag1 -167.7(3) . .
C23 N22 N21 C21 -0.3(5) . .
C23 N22 C7 N12 117.4(4) . .
C23 N22 C7 C4 -116.2(4) . .
C23 C22 C21 N21 -0.8(6) . .
C31 C1 C6 C5 -178.6(5) . .
C31 C32 C33 C34 -1.6(8) . .
C31 C32 C33 C37 174.4(5) . .
C32 C31 C36 C35 2.9(10) . .
C32 C33 C34 C35 1.6(11) . .
C32 C33 C37 N42 141.7(5) . .
C32 C33 C37 N52 14.7(7) . .
C33 C34 C35 C36 0.7(13) . .
C34 C33 C37 N42 -42.2(7) . .
C34 C33 C37 N52 -169.3(6) . .
C34 C35 C36 C31 -2.9(12) . .
C36 C31 C32 C33 -0.6(8) . .
C37 N42 N41 Ag1 -25.4(6) . 7_556
C37 N42 N41 C41 175.7(5) . .
C37 N42 C43 C42 -178.5(8) . .
C37 N52 N51 Ag1 14.2(5) . 7_556
C37 N52 N51 C51 -177.4(4) . .
C37 N52 C53 C52 176.4(4) . .
C37 C33 C34 C35 -174.6(7) . .
C43 N42 N41 Ag1 159.8(6) . 7_556
C43 N42 N41 C41 0.8(8) . .
C43 N42 C37 N52 -112.3(8) . .
C43 N42 C37 C33 119.6(8) . .
C43 C42 C41 N41 -5.1(13) . .
C53 N52 N51 Ag1 -169.2(3) . 7_556
C53 N52 N51 C51 -0.7(4) . .
C53 N52 C37 N42 117.9(5) . .
C53 N52 C37 C33 -114.9(5) . .
C53 C52 C51 N51 -1.2(5) . .
O1A S1A C61A F1A 58.1(18) . .
O1A S1A C61A F2A -60.3(17) . .
O1A S1A C61A F3A -177.4(17) . .
O2A S1A C61A F1A -179.6(14) . .
O2A S1A C61A F2A 62.0(16) . .
O2A S1A C61A F3A -55.0(18) . .
O3A S1A C61A F1A -58.9(16) . .
O3A S1A C61A F2A -177.3(12) . .
O3A S1A C61A F3A 65.7(16) . .
O1B S1B C61B F1B 61(2) . .
O1B S1B C61B F2B -62(2) . .
O1B S1B C61B F3B -178(2) . .
O2B S1B C61B F1B 179.9(18) . .
O2B S1B C61B F2B 57(2) . .
O2B S1B C61B F3B -59(2) . .
O3B S1B C61B F1B -63(2) . .
O3B S1B C61B F2B 174.1(16) . .
O3B S1B C61B F3B 58(2) . .
C81 O4B C83 C84 178(3) . .
C83 O4B C81 C82 178(3) . .
